data_4069365
loop_
_publ_author_name
'Vicente, Jos\'e'
'Arcas, Aurelia'
'G\'alvez-L\'opez, Mar\'ia-Dolores'
'Jones, Peter G.'
'Bautista, Delia'

_publ_section_title
;
 Mono(2,6-dinitroaryl)platinum(II) and Mono- and
 Bis(2,6-dinitroaryl)platinum(IV) Complexes
;
_journal_issue 12
_journal_name_full Organometallics
_journal_page_first 3501
_journal_paper_doi 10.1021/om9001582
_journal_volume 28
_journal_year 2009
_chemical_formula_sum 'C18 H18 Cl2 N4 O14 Pt'
_chemical_formula_weight 780.35
_chemical_name_systematic
;
 ?
;
_space_group_IT_number 2
_symmetry_cell_setting triclinic
_symmetry_space_group_name_Hall '-P 1'
_symmetry_space_group_name_H-M 'P -1'
_atom_sites_solution_hydrogens geom
_atom_sites_solution_primary Patterson
_atom_sites_solution_secondary difmap
_audit_creation_method SHELXL-97
_cell_angle_alpha 96.815(8)
_cell_angle_beta 97.220(8)
_cell_angle_gamma 110.295(8)
_cell_formula_units_Z 2
_cell_length_a 8.4200(10)
_cell_length_b 9.6781(12)
_cell_length_c 16.8519(18)
_cell_measurement_reflns_used 61
_cell_measurement_temperature 173(2)
_cell_measurement_theta_max 12.5
_cell_measurement_theta_min 3
_cell_volume 1258.2(3)
_computing_cell_refinement 'Siemens XSCANS'
_computing_data_collection 'Siemens XSCANS'
_computing_data_reduction 'Siemens XSCANS'
_computing_molecular_graphics 'Siemens XP'
_computing_publication_material SHELXL-97
_computing_structure_refinement 'SHELXL-97 (Sheldrick, 1997)'
_computing_structure_solution 'SHELXS-97 (Sheldrick, 1990)'
_diffrn_ambient_temperature 173(2)
_diffrn_measured_fraction_theta_full 0.985
_diffrn_measured_fraction_theta_max 0.985
_diffrn_measurement_device_type 'Siemens P4'
_diffrn_measurement_method \w-scan
_diffrn_radiation_monochromator graphite
_diffrn_radiation_source 'fine-focus sealed tube'
_diffrn_radiation_type MoK\a
_diffrn_radiation_wavelength 0.71073
_diffrn_reflns_av_R_equivalents 0.0188
_diffrn_reflns_av_sigmaI/netI 0.0456
_diffrn_reflns_limit_h_max 0
_diffrn_reflns_limit_h_min -9
_diffrn_reflns_limit_k_max 10
_diffrn_reflns_limit_k_min -10
_diffrn_reflns_limit_l_max 20
_diffrn_reflns_limit_l_min -19
_diffrn_reflns_number 4458
_diffrn_reflns_theta_full 25.00
_diffrn_reflns_theta_max 25.00
_diffrn_reflns_theta_min 3.01
_diffrn_standards_decay_% 0
_diffrn_standards_interval_count 247
_diffrn_standards_number 3
_exptl_absorpt_coefficient_mu 5.867
_exptl_absorpt_correction_T_max 0.999
_exptl_absorpt_correction_T_min 0.510
_exptl_absorpt_correction_type psi-scan
_exptl_absorpt_process_details XEMP
_exptl_crystal_colour orange-yellow
_exptl_crystal_density_diffrn 2.060
_exptl_crystal_density_method 'not measured'
_exptl_crystal_description plate
_exptl_crystal_F_000 756
_exptl_crystal_size_max 0.4
_exptl_crystal_size_mid 0.2
_exptl_crystal_size_min 0.06
_refine_diff_density_max 1.030
_refine_diff_density_min -0.757
_refine_diff_density_rms 0.118
_refine_ls_extinction_method none
_refine_ls_goodness_of_fit_ref 0.944
_refine_ls_hydrogen_treatment 'rigid methyls'
_refine_ls_matrix_type full
_refine_ls_number_parameters 374
_refine_ls_number_reflns 4362
_refine_ls_number_restraints 128
_refine_ls_restrained_S_all 0.936
_refine_ls_R_factor_all 0.0345
_refine_ls_R_factor_gt 0.0259
_refine_ls_shift/su_max 0.001
_refine_ls_shift/su_mean 0.000
_refine_ls_structure_factor_coef Fsqd
_refine_ls_weighting_details 'calc w=1/[\s^2^(Fo^2^)+(0.0280P)^2^] where P=(Fo^2^+2Fc^2^)/3'
_refine_ls_weighting_scheme calc
_refine_ls_wR_factor_gt 0.0528
_refine_ls_wR_factor_ref 0.0547
_reflns_number_gt 3758
_reflns_number_total 4362
_reflns_threshold_expression >2sigma(I)
_cod_data_source_file om9001582_si_002.cif
_cod_data_source_block tinum
_cod_database_code 4069365

loop_
_symmetry_equiv_pos_as_xyz
'x, y, z'
'-x, -y, -z'

loop_
_atom_site_label
_atom_site_type_symbol
_atom_site_fract_x
_atom_site_fract_y
_atom_site_fract_z
_atom_site_U_iso_or_equiv
_atom_site_adp_type
_atom_site_occupancy
_atom_site_symmetry_multiplicity
_atom_site_calc_flag
_atom_site_refinement_flags
_atom_site_disorder_assembly
_atom_site_disorder_group
Pt Pt 0.54204(2) 0.11008(2) 0.760333(12) 0.01802(6) Uani 1 1 d . . .
Cl1 Cl 0.42556(16) 0.15005(14) 0.87216(8) 0.0281(3) Uani 1 1 d . . .
Cl2 Cl 0.32428(16) -0.12776(13) 0.71263(8) 0.0294(3) Uani 1 1 d . . .
C11 C 0.4095(6) 0.1780(5) 0.6772(3) 0.0181(10) Uani 1 1 d U . .
C12 C 0.4667(6) 0.1708(5) 0.6016(3) 0.0195(10) Uani 1 1 d U . .
C13 C 0.3963(6) 0.2163(5) 0.5323(3) 0.0261(11) Uani 1 1 d U . .
C14 C 0.2587(6) 0.2611(5) 0.5389(3) 0.0269(11) Uani 1 1 d U A .
C15 C 0.1986(6) 0.2681(5) 0.6121(3) 0.0258(11) Uani 1 1 d U A .
C16 C 0.2745(6) 0.2248(5) 0.6793(3) 0.0214(10) Uani 1 1 d U . .
C17 C 0.4603(10) 0.3048(8) 0.4070(4) 0.062(2) Uani 1 1 d U . .
H17A H 0.3474 0.2636 0.3713 0.074 Uiso 1 1 calc R . .
H17B H 0.5504 0.3109 0.3745 0.074 Uiso 1 1 calc R . .
H17C H 0.4787 0.4051 0.4353 0.074 Uiso 1 1 calc R . .
O14 O 0.1766(5) 0.2975(5) 0.4734(2) 0.0459(10) Uani 1 1 d DU . .
C18 C 0.070(2) 0.160(2) 0.4150(15) 0.063(6) Uani 0.50 1 d PDU A 1
H18A H 0.0119 0.1861 0.3684 0.075 Uiso 0.50 1 calc PR A 1
H18B H -0.0158 0.0938 0.4415 0.075 Uiso 0.50 1 calc PR A 1
H18C H 0.1440 0.1082 0.3964 0.075 Uiso 0.50 1 calc PR A 1
C18' C 0.0230(18) 0.181(2) 0.4265(14) 0.060(5) Uani 0.50 1 d PDU A 2
H18D H -0.0239 0.2198 0.3817 0.073 Uiso 0.50 1 calc PR A 2
H18E H -0.0628 0.1486 0.4615 0.073 Uiso 0.50 1 calc PR A 2
H18F H 0.0514 0.0960 0.4045 0.073 Uiso 0.50 1 calc PR A 2
O15 O 0.0647(4) 0.3091(4) 0.6225(3) 0.0391(10) Uani 1 1 d DU . .
C19 C 0.034(2) 0.4264(16) 0.5835(11) 0.059(5) Uani 0.50 1 d PDU B 1
H19A H -0.0692 0.4397 0.5979 0.070 Uiso 0.50 1 calc PR B 1
H19B H 0.0186 0.3981 0.5244 0.070 Uiso 0.50 1 calc PR B 1
H19C H 0.1335 0.5204 0.6018 0.070 Uiso 0.50 1 calc PR B 1
C19' C 0.093(2) 0.4672(13) 0.6231(10) 0.052(4) Uani 0.50 1 d PDU B 2
H19D H -0.0126 0.4844 0.6309 0.063 Uiso 0.50 1 calc PR B 2
H19E H 0.1233 0.4942 0.5713 0.063 Uiso 0.50 1 calc PR B 2
H19F H 0.1867 0.5287 0.6676 0.063 Uiso 0.50 1 calc PR B 2
C21 C 0.7489(6) 0.2996(5) 0.8103(3) 0.0214(11) Uani 1 1 d U . .
C22 C 0.8628(6) 0.2757(5) 0.8707(3) 0.0177(10) Uani 1 1 d U . .
C23 C 1.0165(6) 0.3897(5) 0.9144(3) 0.0203(10) Uani 1 1 d U . .
C24 C 1.0570(6) 0.5332(5) 0.8937(3) 0.0212(10) Uani 1 1 d U . .
C25 C 0.9502(6) 0.5575(5) 0.8333(3) 0.0204(10) Uani 1 1 d U . .
C26 C 0.7981(6) 0.4399(5) 0.7927(3) 0.0193(10) Uani 1 1 d U . .
C27 C 1.2913(6) 0.4277(6) 0.9989(4) 0.0344(13) Uani 1 1 d U . .
H27A H 1.3469 0.4393 0.9511 0.041 Uiso 1 1 calc R . .
H27B H 1.3352 0.3676 1.0321 0.041 Uiso 1 1 calc R . .
H27C H 1.3164 0.5264 1.0311 0.041 Uiso 1 1 calc R . .
C28 C 1.3365(7) 0.7170(7) 0.8962(4) 0.0422(15) Uani 1 1 d U . .
H28A H 1.3776 0.6414 0.8721 0.051 Uiso 1 1 calc R . .
H28B H 1.4315 0.7949 0.9345 0.051 Uiso 1 1 calc R . .
H28C H 1.2938 0.7619 0.8533 0.051 Uiso 1 1 calc R . .
C29 C 0.9910(8) 0.8193(6) 0.8603(4) 0.0423(15) Uani 1 1 d U . .
H29A H 0.8737 0.8130 0.8644 0.051 Uiso 1 1 calc R . .
H29B H 1.0509 0.9102 0.8395 0.051 Uiso 1 1 calc R . .
H29C H 1.0531 0.8225 0.9142 0.051 Uiso 1 1 calc R . .
N11 N 0.6061(5) 0.1226(4) 0.6001(2) 0.0224(9) Uani 1 1 d U . .
N12 N 0.1929(5) 0.2356(5) 0.7510(3) 0.0274(10) Uani 1 1 d U . .
N21 N 0.8194(5) 0.1253(4) 0.8845(2) 0.0229(9) Uani 1 1 d U . .
N22 N 0.6901(5) 0.4860(4) 0.7325(3) 0.0256(10) Uani 1 1 d U . .
O11 O 0.6610(4) 0.0802(3) 0.6654(2) 0.0228(8) Uani 1 1 d U . .
O12 O 0.6769(4) 0.1137(4) 0.5421(2) 0.0297(8) Uani 1 1 d U . .
O13 O 0.4666(5) 0.2092(4) 0.4656(2) 0.0336(9) Uani 1 1 d U . .
O16 O 0.0736(5) 0.1237(5) 0.7581(3) 0.0413(10) Uani 1 1 d U . .
O17 O 0.2472(5) 0.3555(4) 0.7968(3) 0.0442(10) Uani 1 1 d U . .
O21 O 0.6877(4) 0.0230(4) 0.8356(2) 0.0257(8) Uani 1 1 d U . .
O22 O 0.8987(5) 0.0862(4) 0.9359(2) 0.0357(9) Uani 1 1 d U . .
O23 O 1.1078(4) 0.3535(4) 0.9731(2) 0.0266(8) Uani 1 1 d U . .
O24 O 1.1992(4) 0.6475(4) 0.9387(2) 0.0281(8) Uani 1 1 d U . .
O25 O 0.9844(4) 0.6901(3) 0.8058(2) 0.0274(8) Uani 1 1 d U . .
O26 O 0.7053(5) 0.4632(4) 0.6615(2) 0.0373(9) Uani 1 1 d U . .
O27 O 0.5958(5) 0.5453(4) 0.7579(3) 0.0421(10) Uani 1 1 d U . .

loop_
_atom_site_aniso_label
_atom_site_aniso_U_11
_atom_site_aniso_U_22
_atom_site_aniso_U_33
_atom_site_aniso_U_23
_atom_site_aniso_U_13
_atom_site_aniso_U_12
Pt 0.01960(10) 0.01858(10) 0.01499(10) 0.00156(6) 0.00136(7) 0.00696(7)
Cl1 0.0308(7) 0.0350(7) 0.0192(7) 0.0047(5) 0.0080(5) 0.0118(6)
Cl2 0.0278(6) 0.0235(6) 0.0295(7) 0.0016(5) 0.0014(5) 0.0026(5)
C11 0.019(2) 0.015(2) 0.017(2) 0.0024(19) 0.0018(19) 0.0037(19)
C12 0.020(2) 0.021(2) 0.016(2) 0.0006(19) 0.0018(19) 0.0064(19)
C13 0.035(3) 0.024(3) 0.017(3) 0.003(2) 0.005(2) 0.009(2)
C14 0.030(3) 0.026(3) 0.023(3) 0.004(2) -0.001(2) 0.011(2)
C15 0.018(2) 0.027(3) 0.031(3) 0.010(2) 0.000(2) 0.007(2)
C16 0.019(2) 0.026(3) 0.018(3) 0.000(2) 0.0042(19) 0.007(2)
C17 0.093(6) 0.059(4) 0.060(5) 0.034(4) 0.039(4) 0.045(4)
O14 0.048(2) 0.066(3) 0.029(2) 0.019(2) -0.0027(19) 0.026(2)
C18 0.043(9) 0.080(8) 0.059(10) 0.006(7) -0.033(8) 0.030(8)
C18' 0.025(7) 0.105(11) 0.048(8) 0.020(8) -0.005(6) 0.022(7)
O15 0.028(2) 0.054(2) 0.049(3) 0.025(2) 0.0110(18) 0.0246(19)
C19 0.064(9) 0.059(8) 0.076(11) 0.039(8) 0.019(8) 0.040(7)
C19' 0.058(9) 0.045(6) 0.066(10) 0.023(7) 0.009(7) 0.029(6)
C21 0.019(2) 0.019(2) 0.023(3) -0.003(2) -0.002(2) 0.007(2)
C22 0.020(2) 0.018(2) 0.015(2) 0.0018(18) 0.0035(19) 0.0076(19)
C23 0.018(2) 0.031(2) 0.015(3) 0.002(2) 0.0045(19) 0.014(2)
C24 0.017(2) 0.027(2) 0.018(3) -0.001(2) 0.0046(19) 0.0062(19)
C25 0.021(2) 0.020(2) 0.023(3) 0.005(2) 0.0089(19) 0.0099(19)
C26 0.022(2) 0.023(2) 0.015(2) 0.0001(19) 0.0039(19) 0.0115(19)
C27 0.023(3) 0.047(3) 0.034(3) 0.008(3) -0.001(2) 0.015(2)
C28 0.023(3) 0.052(4) 0.042(4) 0.017(3) 0.003(3) 0.001(3)
C29 0.057(4) 0.019(3) 0.048(4) 0.004(3) 0.011(3) 0.012(3)
N11 0.024(2) 0.023(2) 0.019(2) 0.0023(17) 0.0029(18) 0.0074(18)
N12 0.030(2) 0.038(3) 0.027(3) 0.013(2) 0.012(2) 0.023(2)
N21 0.028(2) 0.026(2) 0.016(2) 0.0038(17) -0.0009(18) 0.0141(18)
N22 0.023(2) 0.019(2) 0.032(3) 0.0083(19) -0.0010(19) 0.0044(18)
O11 0.0235(17) 0.0253(18) 0.0220(19) 0.0027(15) 0.0026(15) 0.0130(15)
O12 0.0308(19) 0.038(2) 0.023(2) 0.0045(16) 0.0141(16) 0.0129(17)
O13 0.057(2) 0.037(2) 0.0190(19) 0.0123(16) 0.0122(18) 0.0276(19)
O16 0.031(2) 0.053(2) 0.045(2) 0.023(2) 0.0149(19) 0.014(2)
O17 0.062(3) 0.042(2) 0.037(3) 0.0005(19) 0.022(2) 0.028(2)
O21 0.0290(19) 0.0229(18) 0.022(2) 0.0022(15) -0.0051(15) 0.0088(15)
O22 0.044(2) 0.029(2) 0.030(2) 0.0058(16) -0.0137(18) 0.0159(18)
O23 0.0210(17) 0.0336(19) 0.023(2) 0.0072(15) -0.0032(15) 0.0091(15)
O24 0.0223(17) 0.0307(19) 0.022(2) -0.0009(15) -0.0005(15) 0.0013(15)
O25 0.0319(19) 0.0211(17) 0.026(2) 0.0046(15) 0.0032(16) 0.0058(15)
O26 0.043(2) 0.041(2) 0.023(2) 0.0120(18) -0.0005(18) 0.0098(19)
O27 0.042(2) 0.048(2) 0.048(3) 0.010(2) 0.004(2) 0.032(2)

loop_
_atom_type_symbol
_atom_type_description
_atom_type_scat_dispersion_real
_atom_type_scat_dispersion_imag
_atom_type_scat_source
C C 0.0033 0.0016 'International Tables Vol C Tables 4.2.6.8 and 6.1.1.4'
H H 0.0000 0.0000 'International Tables Vol C Tables 4.2.6.8 and 6.1.1.4'
N N 0.0061 0.0033 'International Tables Vol C Tables 4.2.6.8 and 6.1.1.4'
O O 0.0106 0.0060 'International Tables Vol C Tables 4.2.6.8 and 6.1.1.4'
Cl Cl 0.1484 0.1585 'International Tables Vol C Tables 4.2.6.8 and 6.1.1.4'
Pt Pt -1.7033 8.3905 'International Tables Vol C Tables 4.2.6.8 and 6.1.1.4'

loop_
_geom_angle_atom_site_label_1
_geom_angle_atom_site_label_2
_geom_angle_atom_site_label_3
_geom_angle
C11 Pt O11 81.18(16)
C11 Pt C21 103.41(19)
O11 Pt C21 89.66(17)
C11 Pt O21 172.85(17)
O11 Pt O21 92.31(13)
C21 Pt O21 79.37(16)
C11 Pt Cl1 101.52(14)
O11 Pt Cl1 176.31(10)
C21 Pt Cl1 87.27(15)
O21 Pt Cl1 85.12(10)
C11 Pt Cl2 84.74(13)
O11 Pt Cl2 90.01(10)
C21 Pt Cl2 171.69(14)
O21 Pt Cl2 92.35(9)
Cl1 Pt Cl2 92.74(5)
C16 C11 C12 115.8(4)
C16 C11 Pt 132.2(4)
C12 C11 Pt 112.0(3)
N11 C12 C11 115.3(4)
N11 C12 C13 121.2(4)
C11 C12 C13 123.4(4)
O13 C13 C14 125.2(5)
O13 C13 C12 117.4(4)
C14 C13 C12 117.3(5)
O14 C14 C13 121.0(5)
O14 C14 C15 118.5(5)
C13 C14 C15 120.5(5)
O15 C15 C14 123.6(5)
O15 C15 C16 116.4(5)
C14 C15 C16 120.0(5)
C11 C16 C15 122.8(5)
C11 C16 N12 124.3(4)
C15 C16 N12 112.9(4)
C14 O14 C18' 116.8(11)
C14 O14 C18 109.6(11)
C18' O14 C18 21.7(12)
C15 O15 C19 121.5(8)
C15 O15 C19' 116.3(8)
C19 O15 C19' 29.8(8)
C26 C21 C22 115.7(4)
C26 C21 Pt 131.4(4)
C22 C21 Pt 112.8(3)
C21 C22 C23 123.7(4)
C21 C22 N21 116.0(4)
C23 C22 N21 120.2(4)
O23 C23 C24 125.4(4)
O23 C23 C22 117.5(4)
C24 C23 C22 117.1(4)
C25 C24 O24 121.8(4)
C25 C24 C23 120.0(4)
O24 C24 C23 118.1(4)
O25 C25 C24 124.0(4)
O25 C25 C26 115.8(4)
C24 C25 C26 120.2(4)
C21 C26 C25 123.3(4)
C21 C26 N22 122.8(4)
C25 C26 N22 113.8(4)
O12 N11 O11 117.3(4)
O12 N11 C12 125.2(4)
O11 N11 C12 117.5(4)
O17 N12 O16 125.9(5)
O17 N12 C16 117.2(4)
O16 N12 C16 116.9(4)
O22 N21 O21 118.2(4)
O22 N21 C22 124.7(4)
O21 N21 C22 117.0(4)
O27 N22 O26 125.3(4)
O27 N22 C26 117.7(4)
O26 N22 C26 117.1(4)
N11 O11 Pt 113.9(3)
C13 O13 C17 121.4(4)
N21 O21 Pt 113.8(3)
C23 O23 C27 123.6(4)
C24 O24 C28 116.8(4)
C25 O25 C29 118.7(4)

loop_
_geom_bond_atom_site_label_1
_geom_bond_atom_site_label_2
_geom_bond_distance
Pt C11 1.994(5)
Pt O11 2.035(3)
Pt C21 2.039(5)
Pt O21 2.099(3)
Pt Cl1 2.2842(13)
Pt Cl2 2.3599(12)
C11 C16 1.365(6)
C11 C12 1.420(6)
C12 N11 1.407(6)
C12 C13 1.427(7)
C13 O13 1.339(6)
C13 C14 1.383(7)
C14 O14 1.374(6)
C14 C15 1.395(7)
C15 O15 1.342(6)
C15 C16 1.408(7)
C16 N12 1.474(6)
C17 O13 1.440(7)
O14 C18' 1.445(13)
O14 C18 1.479(13)
O15 C19 1.457(11)
O15 C19' 1.463(12)
C21 C26 1.356(6)
C21 C22 1.404(6)
C22 C23 1.419(6)
C22 N21 1.429(6)
C23 O23 1.330(6)
C23 C24 1.409(7)
C24 C25 1.369(7)
C24 O24 1.373(5)
C25 O25 1.365(5)
C25 C26 1.409(6)
C26 N22 1.488(6)
C27 O23 1.442(6)
C28 O24 1.444(6)
C29 O25 1.441(6)
N11 O12 1.216(5)
N11 O11 1.306(5)
N12 O17 1.217(6)
N12 O16 1.226(5)
N21 O22 1.202(5)
N21 O21 1.305(5)
N22 O27 1.219(5)
N22 O26 1.222(5)

loop_
_geom_hbond_atom_site_label_D
_geom_hbond_atom_site_label_H
_geom_hbond_atom_site_label_A
_geom_hbond_distance_DH
_geom_hbond_distance_HA
_geom_hbond_distance_DA
_geom_hbond_angle_DHA
_geom_hbond_site_symmetry_A
C29 H29B O16 0.98 2.58 3.495(7) 155.5 1_665
C27 H27A O17 0.98 2.57 3.341(7) 135.6 1_655
C29 H29C O22 0.98 2.51 3.370(7) 146.6 2_767
C19 H19A O26 0.98 2.36 3.321(19) 167.1 1_455
C19' H19D O26 0.98 2.44 3.394(18) 164.8 1_455
C17 H17B Cl2 0.98 2.73 3.542(7) 140.0 2_656
C18 H18A Cl2 0.98 2.82 3.617(17) 139.4 2_556
C18' H18D Cl2 0.98 2.61 3.355(18) 133.0 2_556
C28 H28C Cl2 0.98 2.72 3.601(6) 150.2 1_665
